data_4131571
loop_
_publ_author_name
'Sun, Junling'
'Liu, Zhichang'
'Liu, Wei-Guang'
'Wu, Yilei'
'Wang, Yuping'
'Barnes, Jonathan C.'
'Hermann, Keith R.'
'Goddard, 3rd, William A'
'Wasielewski, Michael R.'
'Stoddart, J. Fraser'

_publ_section_title
;
 Mechanical-Bond-Protected, Air-Stable Radicals.
;
_journal_issue 36
_journal_name_full 'Journal of the American Chemical Society'
_journal_page_first 12704
_journal_page_last 12709
_journal_paper_doi 10.1021/jacs.7b06857
_journal_volume 139
_journal_year 2017
_chemical_formula_moiety 'C40 H32 N4, C36 H32 N4, 7(F6 P), 6(C2 H3 N)'
_chemical_formula_sum 'C88 H82 F42 N14 P7'
_chemical_formula_weight 2350.46
_space_group_crystal_system triclinic
_space_group_IT_number 2
_space_group_name_Hall '-P 1'
_space_group_name_H-M_alt 'P -1'
_atom_sites_solution_hydrogens geom
_atom_sites_solution_primary dual
_audit_creation_date 2014-06-23
_audit_creation_method
;
Olex2 1.2
(compiled 2014.06.18 svn.r2945 for OlexSys, GUI svn.r4846)
;
_cell_angle_alpha 86.055(2)
_cell_angle_beta 88.919(2)
_cell_angle_gamma 82.503(2)
_cell_formula_units_Z 2
_cell_length_a 13.4859(7)
_cell_length_b 16.4625(8)
_cell_length_c 22.4987(11)
_cell_measurement_reflns_used 7391
_cell_measurement_temperature 100(2)
_cell_measurement_theta_max 67.781
_cell_measurement_theta_min 3.244
_cell_volume 4940.3(4)
_computing_cell_refinement 'SAINT V7.23A (Bruker, 2005)'
_computing_data_collection 'APEX2 V2.1-4 (Bruker, 2007)'
_computing_data_reduction 'Bruker SAINT'
_computing_molecular_graphics 'Olex2 (Dolomanov et al., 2009)'
_computing_publication_material 'Olex2 (Dolomanov et al., 2009)'
_computing_structure_refinement 'XL (Sheldrick, 2008)'
_computing_structure_solution 'XM (Sheldrick, 2008)'
_diffrn_ambient_temperature 99.99
_diffrn_detector_area_resol_mean 8
_diffrn_measured_fraction_theta_full 0.976
_diffrn_measured_fraction_theta_max 0.965
_diffrn_measurement_device_type 'Bruker Kappa APEX CCD area detector'
_diffrn_measurement_method '\w and \f scans'
_diffrn_radiation_monochromator 'MX optics'
_diffrn_radiation_type CuK\a
_diffrn_radiation_wavelength 1.54178
_diffrn_reflns_av_R_equivalents 0.0000
_diffrn_reflns_av_unetI/netI 0.0321
_diffrn_reflns_Laue_measured_fraction_full 0.976
_diffrn_reflns_Laue_measured_fraction_max 0.965
_diffrn_reflns_limit_h_max 16
_diffrn_reflns_limit_h_min -16
_diffrn_reflns_limit_k_max 19
_diffrn_reflns_limit_k_min -19
_diffrn_reflns_limit_l_max 27
_diffrn_reflns_limit_l_min 0
_diffrn_reflns_number 17492
_diffrn_reflns_point_group_measured_fraction_full 0.976
_diffrn_reflns_point_group_measured_fraction_max 0.965
_diffrn_reflns_theta_full 67.679
_diffrn_reflns_theta_max 68.345
_diffrn_reflns_theta_min 1.968
_diffrn_source microsource
_exptl_absorpt_coefficient_mu 2.367
_exptl_absorpt_correction_T_max 0.753053
_exptl_absorpt_correction_T_min 0.506018
_exptl_absorpt_correction_type multi-scan
_exptl_absorpt_process_details
;
 TWINABS-2012/1 (Bruker,2012) was used for absorption correction.
 
For component 1:
 wR2(int) was 0.0792 before and 0.0379 after correction.
 The Ratio of minimum to maximum transmission not present.
 The \l/2 correction factor is Not present
 
For component 2:
 wR2(int) was 0.1744 before and 0.0603 after correction.
 The Ratio of minimum to maximum transmission is 0.67.
 The \l/2 correction factor is Not present

Final HKLF 4 output contains 72168 reflections, Rint = 0.0475
 (37977 with I > 3sig(I), Rint = 0.0415)
;
_exptl_crystal_colour purple
_exptl_crystal_density_diffrn 1.580
_exptl_crystal_description block
_exptl_crystal_F_000 2382
_exptl_crystal_size_max 0.166
_exptl_crystal_size_mid 0.145
_exptl_crystal_size_min 0.061
_refine_diff_density_max 1.904
_refine_diff_density_min -0.996
_refine_diff_density_rms 0.092
_refine_ls_extinction_method none
_refine_ls_goodness_of_fit_ref 1.050
_refine_ls_hydrogen_treatment constr
_refine_ls_matrix_type full
_refine_ls_number_parameters 1430
_refine_ls_number_reflns 17492
_refine_ls_number_restraints 294
_refine_ls_restrained_S_all 1.082
_refine_ls_R_factor_all 0.0925
_refine_ls_R_factor_gt 0.0809
_refine_ls_shift/su_max 0.000
_refine_ls_shift/su_mean 0.000
_refine_ls_structure_factor_coef Fsqd
_refine_ls_weighting_details 'w=1/[\s^2^(Fo^2^)+(0.1296P)^2^+9.6876P] where P=(Fo^2^+2Fc^2^)/3'
_refine_ls_weighting_scheme calc
_refine_ls_wR_factor_gt 0.2255
_refine_ls_wR_factor_ref 0.2347
_reflns_Friedel_coverage 0.000
_reflns_number_gt 14302
_reflns_number_total 17492
_reflns_threshold_expression 'I > 2\s(I)'
_cod_data_source_file ja7b06857_si_003.cif
_cod_data_source_block n3597
_cod_database_code 4131571
_shelxl_version_number 2013-4
_shelx_space_group_comment
;
The symmetry employed for this shelxl refinement is uniquely defined
by the following loop, which should always be used as a source of
symmetry information in preference to the above space-group names.
They are only intended as comments.
;
_shelx_estimated_absorpt_t_max 0.869
_shelx_estimated_absorpt_t_min 0.695
_olex2_refinement_description
;
1. Fixed Uiso
 At 1.2 times of:
  All C(H) groups, All C(H,H) groups
 At 1.5 times of:
  All C(H,H,H) groups
2. Restrained distances
 F39-F38 \\sim F39-F41 \\sim F39-F37 \\sim F39-F40 \\sim F38-F42 \\sim F38-F37
\\sim F38-F40 \\sim F42-F41
 \\sim F42-F37 \\sim F42-F40 \\sim F41-F37 \\sim F41-F40
 with sigma of 0.04
 F39-F42 \\sim F38-F41 \\sim F37-F40
 with sigma of 0.02
 P7-F39 \\sim P7-F38 \\sim P7-F42 \\sim P7-F41 \\sim P7-F37 \\sim P7-F40
 with sigma of 0.02
 F37A-F38A \\sim F37A-F39A \\sim F37A-F41A \\sim F37A-F42A \\sim F38A-F39A
\\sim F38A-F40A \\sim F38A-
 F42A \\sim F39A-F40A \\sim F39A-F41A \\sim F40A-F41A \\sim F40A-F42A \\sim
F41A-F42A
 with sigma of 0.04
 P7A-F37A \\sim P7A-F38A \\sim P7A-F39A \\sim P7A-F40A \\sim P7A-F41A \\sim
P7A-F42A
 with sigma of 0.02
 F37A-F40A \\sim F38A-F41A \\sim F39A-F42A
 with sigma of 0.02
3. Rigid body (RIGU) restrains
 F42A, F37A, P7A, F39A, F40A, F41A, F38A, F42, P7, F38, F41, F39, F40, F37
 with sigma for 1-2 distances of 0.004 and sigma for 1-3 distances of 0.004
4. Others
 Sof(P7A)=Sof(F37A)=Sof(F38A)=Sof(F39A)=Sof(F40A)=Sof(F41A)=Sof(F42A)=1-FVAR(1)
 Sof(P7)=Sof(F37)=Sof(F38)=Sof(F39)=Sof(F40)=Sof(F41)=Sof(F42)=FVAR(1)
5.a Secondary CH2 refined with riding coordinates:
 C15(H15A,H15B), C22(H22A,H22B), C33(H33A,H33B), C40(H40A,H40B), C51(H51A,
 H51B), C58(H58A,H58B), C69(H69A,H69B), C76(H76A,H76B)
5.b Aromatic/amide H refined with riding coordinates:
 C1(H1), C3(H3), C4(H4), C6(H6), C7(H7), C9(H9), C10(H10), C12(H12), C17(H17),
 C18(H18), C20(H20), C21(H21), C23(H23), C24(H24), C26(H26), C27(H27), C29(H29),
  C30(H30), C31(H31), C32(H32), C35(H35), C36(H36), C38(H38), C39(H39),
 C41(H41), C42(H42), C44(H44), C45(H45), C47(H47), C48(H48), C49(H49), C50(H50),
  C53(H53), C54(H54), C56(H56), C57(H57), C59(H59), C60(H60), C62(H62),
 C63(H63), C65(H65), C66(H66), C67(H67), C68(H68), C71(H71), C72(H72), C74(H74),
  C75(H75)
5.c Idealised Me refined as rotating group:
 C2S(H2SA,H2SB,H2SC), C4S(H4SA,H4SB,H4SC), C6S(H6SA,H6SB,H6SC), C8S(H8SA,H8SB,
 H8SC), C10S(H10A,H10B,H10C), C12S(H12A,H12B,H12C)
;
_smtbx_masks_special_details
;
The solvent masking procedure as implemented in Olex2 was used to remove the
electronic contribution of solvent molecules from the refinement.  As the exact
solvent content is not known, only the atoms used in the refinement model are
reported in the formula here.


Total solvent accessible volume / cell = 199.7 Ang^3^ [4.0%]
Total electron count / cell = 41.9
;
_olex2_submission_original_sample_id BOOK2
_olex2_submission_special_instructions 'No special instructions were received'

loop_
_space_group_symop_operation_xyz
'x, y, z'
'-x, -y, -z'

loop_
_atom_site_label
_atom_site_type_symbol
_atom_site_fract_x
_atom_site_fract_y
_atom_site_fract_z
_atom_site_U_iso_or_equiv
_atom_site_adp_type
_atom_site_occupancy
_atom_site_site_symmetry_order
_atom_site_calc_flag
_atom_site_refinement_flags_posn
_atom_site_refinement_flags_occupancy
_atom_site_disorder_assembly
_atom_site_disorder_group
N1 N -0.1553(3) 0.61754(19) 0.24142(14) 0.0372(7) Uani 1 1 d . . . .
N2 N -0.1090(2) 0.35965(19) 0.49440(13) 0.0317(7) Uani 1 1 d . . . .
N3 N 0.0772(3) 0.0525(2) 0.34428(15) 0.0452(9) Uani 1 1 d . . . .
N4 N 0.0273(4) 0.3169(3) 0.08745(16) 0.0565(11) Uani 1 1 d . . . .
C1 C -0.0661(3) 0.6047(2) 0.26907(17) 0.0355(8) Uani 1 1 d . . . .
H1 H -0.0103 0.6274 0.2516 0.043 Uiso 1 1 calc R . . .
C2 C -0.0560(3) 0.5581(2) 0.32326(16) 0.0326(8) Uani 1 1 d . . . .
C3 C 0.0381(3) 0.5416(2) 0.35382(17) 0.0340(8) Uani 1 1 d . . . .
H3 H 0.0940 0.5665 0.3389 0.041 Uiso 1 1 calc R . . .
C4 C 0.0470(3) 0.4907(2) 0.40366(17) 0.0329(8) Uani 1 1 d . . . .
H4 H 0.1093 0.4797 0.4235 0.039 Uiso 1 1 calc R . . .
C5 C -0.0372(3) 0.4531(2) 0.42684(15) 0.0303(7) Uani 1 1 d . . . .
C6 C -0.0295(3) 0.3962(2) 0.47535(16) 0.0313(7) Uani 1 1 d . . . .
H6 H 0.0325 0.3828 0.4954 0.038 Uiso 1 1 calc R . . .
C7 C -0.2000(3) 0.3776(2) 0.46976(16) 0.0329(8) Uani 1 1 d . . . .
H7 H -0.2545 0.3517 0.4857 0.039 Uiso 1 1 calc R . . .
C8 C -0.2143(3) 0.4344(2) 0.42074(16) 0.0316(8) Uani 1 1 d . . . .
C9 C -0.3102(3) 0.4542(2) 0.39210(18) 0.0362(8) Uani 1 1 d . . . .
H9 H -0.3666 0.4306 0.4079 0.043 Uiso 1 1 calc R . . .
C10 C -0.3199(3) 0.5064(2) 0.34269(18) 0.0380(9) Uani 1 1 d . . . .
H10 H -0.3834 0.5198 0.3244 0.046 Uiso 1 1 calc R . . .
C11 C -0.2346(3) 0.5418(2) 0.31764(17) 0.0343(8) Uani 1 1 d . . . .
C12 C -0.2380(3) 0.5901(2) 0.26399(18) 0.0369(8) Uani 1 1 d . . . .
H12 H -0.2995 0.6035 0.2434 0.044 Uiso 1 1 calc R . . .
C13 C -0.1411(3) 0.5250(2) 0.34672(16) 0.0312(8) Uani 1 1 d . . . .
C14 C -0.1315(3) 0.4710(2) 0.39853(16) 0.0302(7) Uani 1 1 d . . . .
C15 C -0.0905(3) 0.2902(2) 0.54126(16) 0.0348(8) Uani 1 1 d . . . .
H15A H -0.1541 0.2806 0.5616 0.042 Uiso 1 1 calc R . . .
H15B H -0.0438 0.3037 0.5714 0.042 Uiso 1 1 calc R . . .
C16 C -0.0463(3) 0.2145(2) 0.51117(15) 0.0323(8) Uani 1 1 d . . . .
C17 C 0.0560(3) 0.1986(2) 0.50261(17) 0.0375(8) Uani 1 1 d . . . .
H17 H 0.0989 0.2329 0.5184 0.045 Uiso 1 1 calc R . . .
C18 C 0.0961(3) 0.1320(3) 0.47059(19) 0.0444(10) Uani 1 1 d . . . .
H18 H 0.1664 0.1210 0.4650 0.053 Uiso 1 1 calc R . . .
C19 C 0.0347(4) 0.0821(2) 0.44716(17) 0.0430(10) Uani 1 1 d . . . .
C20 C -0.0680(4) 0.0966(3) 0.45766(18) 0.0443(10) Uani 1 1 d . . . .
H20 H -0.1107 0.0611 0.4429 0.053 Uiso 1 1 calc R . . .
C21 C -0.1084(3) 0.1626(2) 0.48965(16) 0.0366(8) Uani 1 1 d . . . .
H21 H -0.1785 0.1722 0.4968 0.044 Uiso 1 1 calc R . . .
C22 C 0.0780(5) 0.0154(3) 0.4076(2) 0.0626(15) Uani 1 1 d . . . .
H22A H 0.1473 -0.0059 0.4197 0.075 Uiso 1 1 calc R . . .
H22B H 0.0374 -0.0307 0.4110 0.075 Uiso 1 1 calc R . . .
C23 C 0.1561(3) 0.0896(3) 0.32418(19) 0.0426(9) Uani 1 1 d . . . .
H23 H 0.2151 0.0842 0.3473 0.051 Uiso 1 1 calc R . . .
C24 C 0.1519(3) 0.1351(2) 0.27069(17) 0.0340(8) Uani 1 1 d . . . .
H24 H 0.2083 0.1602 0.2567 0.041 Uiso 1 1 calc R . . .
C25 C 0.0650(3) 0.1447(2) 0.23658(16) 0.0314(8) Uani 1 1 d . . . .
C26 C -0.0127(3) 0.1013(3) 0.25761(18) 0.0423(9) Uani 1 1 d . . . .
H26 H -0.0712 0.1028 0.2345 0.051 Uiso 1 1 calc R . . .
C27 C -0.0045(4) 0.0561(3) 0.3120(2) 0.0509(12) Uani 1 1 d . . . .
H27 H -0.0580 0.0275 0.3262 0.061 Uiso 1 1 calc R . . .
C28 C 0.0535(3) 0.2007(2) 0.18310(16) 0.0326(8) Uani 1 1 d . . . .
C29 C 0.1331(3) 0.2394(3) 0.15898(19) 0.0419(9) Uani 1 1 d . . . .
H29 H 0.1980 0.2259 0.1753 0.050 Uiso 1 1 calc R . . .
C30 C 0.1173(4) 0.2971(3) 0.1115(2) 0.0546(12) Uani 1 1 d . . . .
H30 H 0.1718 0.3232 0.0957 0.066 Uiso 1 1 calc R . . .
C31 C -0.0508(4) 0.2793(3) 0.1088(2) 0.0586(14) Uani 1 1 d . . . .
H31 H -0.1146 0.2933 0.0910 0.070 Uiso 1 1 calc R . . .
C32 C -0.0392(3) 0.2218(3) 0.1552(2) 0.0451(10) Uani 1 1 d . . . .
H32 H -0.0948 0.1956 0.1690 0.054 Uiso 1 1 calc R . . .
C33 C 0.0082(6) 0.3868(4) 0.0412(2) 0.084(2) Uani 1 1 d . . . .
H33A H -0.0393 0.3737 0.0114 0.100 Uiso 1 1 calc R . . .
H33B H 0.0715 0.3963 0.0205 0.100 Uiso 1 1 calc R . . .
C34 C -0.0350(5) 0.4627(3) 0.07148(19) 0.0621(15) Uani 1 1 d . . . .
C35 C 0.0278(5) 0.5113(3) 0.0965(2) 0.0607(14) Uani 1 1 d . . . .
H35 H 0.0982 0.4993 0.0917 0.073 Uiso 1 1 calc R . . .
C36 C -0.0121(4) 0.5777(3) 0.12873(18) 0.0489(11) Uani 1 1 d . . . .
H36 H 0.0310 0.6117 0.1447 0.059 Uiso 1 1 calc R . . .
C37 C -0.1139(4) 0.5937(3) 0.13729(17) 0.0428(10) Uani 1 1 d . . . .
C38 C -0.1779(4) 0.5482(3) 0.11021(19) 0.0489(11) Uani 1 1 d . . . .
H38 H -0.2484 0.5613 0.1141 0.059 Uiso 1 1 calc R . . .
C39 C -0.1374(5) 0.4827(3) 0.0771(2) 0.0587(13) Uani 1 1 d . . . .
H39 H -0.1808 0.4515 0.0582 0.070 Uiso 1 1 calc R . . .
C40 C -0.1570(4) 0.6583(3) 0.17866(18) 0.0426(9) Uani 1 1 d . . . .
H40A H -0.2264 0.6800 0.1672 0.051 Uiso 1 1 calc R . . .
H40B H -0.1164 0.7044 0.1765 0.051 Uiso 1 1 calc R . . .
N5 N -0.2246(2) 0.2931(2) 0.28788(17) 0.0430(8) Uani 1 1 d . . . .
N6 N 0.2813(3) 0.3493(2) 0.29626(16) 0.0403(8) Uani 1 1 d . . . .
N7 N 0.3715(2) 0.01182(19) 0.14580(14) 0.0321(7) Uani 1 1 d . . . .
N8 N -0.1351(2) -0.0117(2) 0.11220(14) 0.0329(7) Uani 1 1 d . . . .
C41 C -0.1895(3) 0.3498(3) 0.2490(2) 0.0455(10) Uani 1 1 d . . . .
H41 H -0.2325 0.3776 0.2191 0.055 Uiso 1 1 calc R . . .
C42 C -0.0939(3) 0.3676(2) 0.25198(19) 0.0406(9) Uani 1 1 d . . . .
H42 H -0.0713 0.4070 0.2238 0.049 Uiso 1 1 calc R . . .
C43 C -0.0275(3) 0.3282(2) 0.29654(17) 0.0340(8) Uani 1 1 d . . . .
C44 C -0.0692(3) 0.2709(2) 0.33717(17) 0.0353(8) Uani 1 1 d . . . .
H44 H -0.0295 0.2435 0.3688 0.042 Uiso 1 1 calc R . . .
C45 C -0.1642(3) 0.2550(3) 0.33135(19) 0.0414(9) Uani 1 1 d . . . .
H45 H -0.1894 0.2158 0.3586 0.050 Uiso 1 1 calc R . . .
C46 C 0.0754(3) 0.3406(2) 0.29905(16) 0.0327(8) Uani 1 1 d . . . .
C47 C 0.1211(3) 0.3910(2) 0.25534(18) 0.0382(9) Uani 1 1 d . . . .
H47 H 0.0811 0.4234 0.2259 0.046 Uiso 1 1 calc R . . .
C48 C 0.2224(3) 0.3930(2) 0.2554(2) 0.0423(9) Uani 1 1 d . . . .
H48 H 0.2515 0.4264 0.2256 0.051 Uiso 1 1 calc R . . .
C49 C 0.2403(3) 0.3058(3) 0.34199(19) 0.0404(9) Uani 1 1 d . . . .
H49 H 0.2820 0.2779 0.3725 0.048 Uiso 1 1 calc R . . .
C50 C 0.1401(3) 0.3020(3) 0.34426(18) 0.0371(8) Uani 1 1 d . . . .
H50 H 0.1129 0.2727 0.3771 0.045 Uiso 1 1 calc R . . .
C51 C 0.3912(3) 0.3366(3) 0.2870(2) 0.0453(10) Uani 1 1 d . . . .
H51A H 0.4257 0.3303 0.3259 0.054 Uiso 1 1 calc R . . .
H51B H 0.4131 0.3843 0.2635 0.054 Uiso 1 1 calc R . . .
C52 C 0.4161(3) 0.2595(3) 0.25384(19) 0.0387(9) Uani 1 1 d . . . .
C53 C 0.4072(3) 0.2623(3) 0.1921(2) 0.0409(9) Uani 1 1 d . . . .
H53 H 0.3891 0.3135 0.1704 0.049 Uiso 1 1 calc R . . .
C54 C 0.4246(3) 0.1906(3) 0.16191(19) 0.0384(9) Uani 1 1 d . . . .
H54 H 0.4178 0.1931 0.1199 0.046 Uiso 1 1 calc R . . .
C55 C 0.4519(3) 0.1159(2) 0.19317(18) 0.0344(8) Uani 1 1 d . . . .
C56 C 0.4616(3) 0.1130(3) 0.25480(19) 0.0405(9) Uani 1 1 d . . . .
H56 H 0.4803 0.0618 0.2764 0.049 Uiso 1 1 calc R . . .
C57 C 0.4440(3) 0.1849(3) 0.28490(19) 0.0435(10) Uani 1 1 d . . . .
H57 H 0.4513 0.1825 0.3269 0.052 Uiso 1 1 calc R . . .
C58 C 0.4699(3) 0.0381(2) 0.16063(18) 0.0358(8) Uani 1 1 d . . . .
H58A H 0.5086 0.0478 0.1236 0.043 Uiso 1 1 calc R . . .
H58B H 0.5091 -0.0057 0.1860 0.043 Uiso 1 1 calc R . . .
C59 C 0.3351(3) 0.0269(2) 0.09061(17) 0.0352(8) Uani 1 1 d . . . .
H59 H 0.3758 0.0472 0.0595 0.042 Uiso 1 1 calc R . . .
C60 C 0.2391(3) 0.0133(2) 0.07862(17) 0.0351(8) Uani 1 1 d . . . .
H60 H 0.2138 0.0238 0.0393 0.042 Uiso 1 1 calc R . . .
C61 C 0.1790(3) -0.0160(2) 0.12414(16) 0.0310(7) Uani 1 1 d . . . .
C62 C 0.2207(3) -0.0362(2) 0.18017(17) 0.0321(8) Uani 1 1 d . . . .
H62 H 0.1831 -0.0600 0.2113 0.039 Uiso 1 1 calc R . . .
C63 C 0.3175(3) -0.0215(2) 0.19007(17) 0.0323(8) Uani 1 1 d . . . .
H63 H 0.3463 -0.0348 0.2283 0.039 Uiso 1 1 calc R . . .
C64 C 0.0700(3) -0.0197(2) 0.11500(16) 0.0313(8) Uani 1 1 d . . . .
C65 C 0.0137(3) 0.0393(2) 0.07773(16) 0.0328(8) Uani 1 1 d . . . .
H65 H 0.0458 0.0773 0.0530 0.039 Uiso 1 1 calc R . . .
C66 C -0.0885(3) 0.0419(2) 0.07706(17) 0.0334(8) Uani 1 1 d . . . .
H66 H -0.1270 0.0820 0.0516 0.040 Uiso 1 1 calc R . . .
C67 C -0.0819(3) -0.0721(2) 0.14544(17) 0.0359(8) Uani 1 1 d . . . .
H67 H -0.1156 -0.1114 0.1679 0.043 Uiso 1 1 calc R . . .
C68 C 0.0211(3) -0.0782(2) 0.14749(17) 0.0341(8) Uani 1 1 d . . . .
H68 H 0.0583 -0.1217 0.1708 0.041 Uiso 1 1 calc R . . .
C69 C -0.2467(3) 0.0022(3) 0.11814(18) 0.0367(8) Uani 1 1 d . . . .
H69A H -0.2718 -0.0488 0.1343 0.044 Uiso 1 1 calc R . . .
H69B H -0.2772 0.0182 0.0787 0.044 Uiso 1 1 calc R . . .
C70 C -0.2742(3) 0.0701(3) 0.15996(17) 0.0351(8) Uani 1 1 d . . . .
C71 C -0.3005(3) 0.1495(3) 0.13740(18) 0.0368(8) Uani 1 1 d . . . .
H71 H -0.3060 0.1611 0.0956 0.044 Uiso 1 1 calc R . . .
C72 C -0.3191(3) 0.2130(3) 0.17546(19) 0.0396(9) Uani 1 1 d . . . .
H72 H -0.3375 0.2677 0.1595 0.048 Uiso 1 1 calc R . . .
C73 C -0.3110(3) 0.1968(3) 0.23655(19) 0.0418(10) Uani 1 1 d . . . .
C74 C -0.2879(3) 0.1161(3) 0.25962(19) 0.0442(10) Uani 1 1 d . . . .
H74 H -0.2849 0.1044 0.3015 0.053 Uiso 1 1 calc R . . .
C75 C -0.2690(3) 0.0522(3) 0.22177(19) 0.0414(9) Uani 1 1 d . . . .
H75 H -0.2527 -0.0028 0.2376 0.050 Uiso 1 1 calc R . . .
C76 C -0.3241(3) 0.2658(3) 0.2779(2) 0.0506(11) Uani 1 1 d . . . .
H76A H -0.3706 0.3123 0.2602 0.061 Uiso 1 1 calc R . . .
H76B H -0.3528 0.2468 0.3164 0.061 Uiso 1 1 calc R . . .
P1 P 0.35681(7) 0.52677(6) 0.39448(5) 0.0380(2) Uani 1 1 d . . . .
F1 F 0.2616(2) 0.59567(19) 0.39933(13) 0.0599(7) Uani 1 1 d . . . .
F2 F 0.3260(2) 0.51493(18) 0.32815(13) 0.0631(8) Uani 1 1 d . . . .
F3 F 0.4509(2) 0.45839(17) 0.38945(15) 0.0590(7) Uani 1 1 d . . . .
F4 F 0.4233(2) 0.59470(18) 0.36955(16) 0.0666(8) Uani 1 1 d . . . .
F5 F 0.2907(2) 0.4569(2) 0.41735(17) 0.0739(9) Uani 1 1 d . . . .
F6 F 0.3871(3) 0.5388(2) 0.46076(14) 0.0725(9) Uani 1 1 d . . . .
P2 P 0.22885(9) 0.19981(7) -0.03132(5) 0.0450(3) Uani 1 1 d . . . .
F7 F 0.30860(19) 0.11927(15) -0.03447(11) 0.0466(6) Uani 1 1 d . . . .
F8 F 0.2052(2) 0.19555(17) -0.10013(13) 0.0601(7) Uani 1 1 d . . . .
F9 F 0.1453(2) 0.1375(3) -0.01728(19) 0.0962(14) Uani 1 1 d . . . .
F10 F 0.2547(4) 0.1993(2) 0.03707(14) 0.1065(17) Uani 1 1 d . . . .
F11 F 0.1489(3) 0.2780(3) -0.02713(15) 0.0987(15) Uani 1 1 d . . . .
F12 F 0.3122(3) 0.2554(2) -0.04988(19) 0.0793(10) Uani 1 1 d . . . .
P3 P -0.19650(11) 0.24152(8) -0.03852(6) 0.0557(3) Uani 1 1 d . . . .
F13 F -0.0905(3) 0.2048(2) -0.01166(17) 0.0774(9) Uani 1 1 d . . . .
F14 F -0.2316(3) 0.2685(3) 0.02663(14) 0.0779(10) Uani 1 1 d . . . .
F15 F -0.2368(3) 0.1549(2) -0.02162(17) 0.0788(10) Uani 1 1 d . . . .
F16 F -0.3050(3) 0.2779(2) -0.06127(16) 0.0809(10) Uani 1 1 d . . . .
F17 F -0.1688(4) 0.2135(3) -0.10240(16) 0.1066(16) Uani 1 1 d . . . .
F18 F -0.1582(3) 0.3275(2) -0.0515(2) 0.0988(14) Uani 1 1 d . . . .
P4 P -0.41131(9) 0.20601(10) 0.45621(6) 0.0569(3) Uani 1 1 d . . . .
F19 F -0.4759(3) 0.2741(2) 0.41517(15) 0.0769(9) Uani 1 1 d . . . .
F20 F -0.3997(3) 0.2706(2) 0.50343(15) 0.0765(10) Uani 1 1 d . . . .
F21 F -0.5096(2) 0.1815(2) 0.48925(16) 0.0712(9) Uani 1 1 d . . . .
F22 F -0.3111(2) 0.2345(2) 0.42476(15) 0.0766(9) Uani 1 1 d . . . .
F23 F -0.4175(3) 0.1444(3) 0.40649(18) 0.0894(11) Uani 1 1 d . . . .
F24 F -0.3461(3) 0.1355(3) 0.49639(16) 0.0797(10) Uani 1 1 d . . . .
P5 P -0.40164(8) 0.81923(7) 0.24781(5) 0.0429(3) Uani 1 1 d . . . .
F25 F -0.51859(19) 0.8374(2) 0.23320(13) 0.0600(7) Uani 1 1 d . . . .
F26 F -0.3780(2) 0.87172(17) 0.18778(13) 0.0576(7) Uani 1 1 d . . . .
F27 F -0.3936(2) 0.73871(17) 0.21149(15) 0.0626(7) Uani 1 1 d . . . .
F28 F -0.4097(3) 0.90093(19) 0.28249(14) 0.0675(8) Uani 1 1 d . . . .
F29 F -0.2853(2) 0.8007(2) 0.26167(17) 0.0726(9) Uani 1 1 d . . . .
F30 F -0.4259(2) 0.7694(2) 0.30807(14) 0.0712(9) Uani 1 1 d . . . .
P6 P 0.02342(10) 0.80818(7) 0.30170(5) 0.0455(3) Uani 1 1 d . . . .
F31 F -0.0065(2) 0.77452(15) 0.24077(11) 0.0462(6) Uani 1 1 d . . . .
F32 F 0.0902(2) 0.72367(19) 0.31891(11) 0.0564(7) Uani 1 1 d . . . .
F33 F -0.0684(3) 0.7726(2) 0.33460(15) 0.0753(10) Uani 1 1 d . . . .
F34 F 0.1190(3) 0.8399(3) 0.26747(14) 0.0940(14) Uani 1 1 d . . . .
F35 F -0.0429(4) 0.89227(19) 0.28286(15) 0.1007(16) Uani 1 1 d . . . .
F36 F 0.0570(5) 0.8426(2) 0.36145(13) 0.125(2) Uani 1 1 d . . . .
P7 P -0.4589(4) 0.4941(4) 0.1633(2) 0.0472(13) Uani 0.448(6) 1 d . P A 1
F37 F -0.4008(7) 0.4797(6) 0.1020(3) 0.082(3) Uani 0.448(6) 1 d . P A 1
F38 F -0.5589(6) 0.5187(6) 0.1282(5) 0.094(3) Uani 0.448(6) 1 d . P A 1
F39 F -0.4745(6) 0.3987(4) 0.1686(4) 0.066(2) Uani 0.448(6) 1 d . P A 1
F40 F -0.5150(7) 0.5096(5) 0.2244(4) 0.087(3) Uani 0.448(6) 1 d . P A 1
F41 F -0.3530(6) 0.4763(5) 0.1959(4) 0.077(2) Uani 0.448(6) 1 d . P A 1
F42 F -0.4356(5) 0.5859(4) 0.1583(3) 0.0618(19) Uani 0.448(6) 1 d . P A 1
P7A P -0.4434(5) 0.4760(4) 0.1630(3) 0.091(2) Uani 0.552(6) 1 d . P A 2
F37A F -0.5599(5) 0.4989(5) 0.1752(4) 0.092(2) Uani 0.552(6) 1 d . P A 2
F38A F -0.4251(10) 0.5484(7) 0.2025(5) 0.166(4) Uani 0.552(6) 1 d . P A 2
F39A F -0.4405(5) 0.4196(7) 0.2229(5) 0.147(4) Uani 0.552(6) 1 d . P A 2
F40A F -0.3319(5) 0.4426(6) 0.1487(5) 0.135(4) Uani 0.552(6) 1 d . P A 2
F41A F -0.4681(8) 0.4085(7) 0.1219(6) 0.153(4) Uani 0.552(6) 1 d . P A 2
F42A F -0.4419(7) 0.5380(6) 0.1079(4) 0.128(3) Uani 0.552(6) 1 d . P A 2
N1S N -0.4563(3) 0.1011(3) 0.0213(2) 0.0620(11) Uani 1 1 d . . . .
C1S C -0.4639(4) 0.1358(3) -0.0234(2) 0.0533(12) Uani 1 1 d . . . .
C2S C -0.4727(5) 0.1772(5) -0.0823(3) 0.0792(18) Uani 1 1 d . . . .
H2SA H -0.5232 0.1548 -0.1048 0.119 Uiso 1 1 calc GR . . .
H2SB H -0.4081 0.1687 -0.1031 0.119 Uiso 1 1 calc GR . . .
H2SC H -0.4927 0.2361 -0.0788 0.119 Uiso 1 1 calc GR . . .
N2S N -0.2064(3) -0.0179(3) 0.3760(2) 0.0588(10) Uani 1 1 d . . . .
C3S C -0.2408(3) -0.0751(3) 0.3899(2) 0.0480(10) Uani 1 1 d . . . .
C4S C -0.2805(4) -0.1515(4) 0.4074(3) 0.0629(13) Uani 1 1 d . . . .
H4SA H -0.3460 -0.1509 0.3891 0.094 Uiso 1 1 calc GR . . .
H4SB H -0.2876 -0.1570 0.4509 0.094 Uiso 1 1 calc GR . . .
H4SC H -0.2346 -0.1980 0.3940 0.094 Uiso 1 1 calc GR . . .
N3S N 0.2984(3) -0.0675(3) 0.33102(18) 0.0553(10) Uani 1 1 d . . . .
C5S C 0.3146(3) -0.1360(3) 0.34193(19) 0.0452(10) Uani 1 1 d . . . .
C6S C 0.3355(4) -0.2239(3) 0.3546(2) 0.0514(11) Uani 1 1 d . . . .
H6SA H 0.3961 -0.2451 0.3330 0.077 Uiso 1 1 calc GR . . .
H6SB H 0.2790 -0.2502 0.3419 0.077 Uiso 1 1 calc GR . . .
H6SC H 0.3454 -0.2359 0.3975 0.077 Uiso 1 1 calc GR . . .
N4S N 0.3352(4) 0.0923(4) 0.4217(3) 0.0825(17) Uani 1 1 d . . . .
C7S C 0.4014(5) 0.0447(5) 0.4189(3) 0.0701(16) Uani 1 1 d . . . .
C8S C 0.4886(5) -0.0184(4) 0.4156(3) 0.0754(16) Uani 1 1 d . . . .
H8SA H 0.4938 -0.0385 0.3756 0.113 Uiso 1 1 calc GR . . .
H8SB H 0.4807 -0.0641 0.4449 0.113 Uiso 1 1 calc GR . . .
H8SC H 0.5493 0.0052 0.4243 0.113 Uiso 1 1 calc GR . . .
N5S N 0.1736(4) 0.5865(3) 0.2189(2) 0.0642(11) Uani 1 1 d . . . .
C9S C 0.2382(4) 0.6246(3) 0.2152(2) 0.0518(11) Uani 1 1 d . . . .
C10S C 0.3225(5) 0.6719(4) 0.2111(3) 0.0634(13) Uani 1 1 d . . . .
H10A H 0.3559 0.6655 0.1723 0.095 Uiso 1 1 calc GR . . .
H10B H 0.3700 0.6520 0.2429 0.095 Uiso 1 1 calc GR . . .
H10C H 0.2983 0.7300 0.2152 0.095 Uiso 1 1 calc GR . . .
N6S N -0.1943(3) 0.6387(2) 0.46236(18) 0.0484(9) Uani 1 1 d . . . .
C11S C -0.2780(4) 0.6410(3) 0.4614(2) 0.0452(10) Uani 1 1 d . . . .
C12S C -0.3874(4) 0.6441(4) 0.4607(3) 0.0612(13) Uani 1 1 d . . . .
H12A H -0.4136 0.6748 0.4242 0.092 Uiso 1 1 calc GR . . .
H12B H -0.4166 0.6714 0.4955 0.092 Uiso 1 1 calc GR . . .
H12C H -0.4050 0.5881 0.4618 0.092 Uiso 1 1 calc GR . . .

loop_
_atom_site_aniso_label
_atom_site_aniso_U_11
_atom_site_aniso_U_22
_atom_site_aniso_U_33
_atom_site_aniso_U_23
_atom_site_aniso_U_13
_atom_site_aniso_U_12
N1 0.054(2) 0.0254(16) 0.0307(16) 0.0006(13) -0.0042(14) -0.0014(14)
N2 0.0401(17) 0.0271(15) 0.0272(15) -0.0013(12) 0.0036(12) -0.0022(13)
N3 0.078(3) 0.0240(16) 0.0322(17) -0.0018(13) 0.0104(17) -0.0022(16)
N4 0.091(3) 0.045(2) 0.0263(17) -0.0002(16) 0.0019(19) 0.015(2)
C1 0.052(2) 0.0240(18) 0.0304(18) -0.0011(14) 0.0008(16) -0.0068(16)
C2 0.045(2) 0.0236(17) 0.0298(18) -0.0019(14) 0.0003(15) -0.0065(15)
C3 0.039(2) 0.0307(19) 0.0339(19) -0.0042(15) 0.0031(15) -0.0112(15)
C4 0.0361(19) 0.0315(19) 0.0318(18) -0.0048(15) -0.0007(15) -0.0056(15)
C5 0.041(2) 0.0242(17) 0.0253(17) -0.0033(14) 0.0002(14) -0.0024(14)
C6 0.0375(19) 0.0285(18) 0.0276(17) -0.0040(14) 0.0012(14) -0.0025(15)
C7 0.0374(19) 0.0294(18) 0.0314(18) -0.0028(15) 0.0064(15) -0.0036(15)
C8 0.0378(19) 0.0271(18) 0.0301(18) -0.0052(14) 0.0031(15) -0.0033(15)
C9 0.0331(19) 0.037(2) 0.038(2) -0.0037(16) 0.0049(15) -0.0041(16)
C10 0.036(2) 0.037(2) 0.041(2) -0.0036(17) -0.0014(16) -0.0004(16)
C11 0.043(2) 0.0280(18) 0.0307(18) -0.0022(15) -0.0004(15) 0.0000(15)
C12 0.044(2) 0.0292(19) 0.036(2) -0.0012(16) -0.0033(16) 0.0028(16)
C13 0.040(2) 0.0251(17) 0.0282(17) -0.0031(14) 0.0005(15) -0.0017(15)
C14 0.0369(19) 0.0244(17) 0.0296(18) -0.0065(14) 0.0016(14) -0.0031(14)
C15 0.046(2) 0.032(2) 0.0259(17) 0.0039(15) 0.0040(15) -0.0046(16)
C16 0.044(2) 0.0277(18) 0.0237(16) 0.0055(14) 0.0043(15) -0.0049(15)
C17 0.044(2) 0.035(2) 0.0326(19) 0.0022(16) 0.0008(16) -0.0028(17)
C18 0.049(2) 0.040(2) 0.039(2) 0.0061(18) 0.0079(18) 0.0066(18)
C19 0.072(3) 0.0244(19) 0.0289(19) 0.0044(15) 0.0097(19) 0.0023(19)
C20 0.074(3) 0.030(2) 0.0304(19) 0.0062(16) -0.0021(19) -0.016(2)
C21 0.047(2) 0.034(2) 0.0279(18) 0.0077(15) 0.0002(16) -0.0072(17)
C22 0.119(5) 0.030(2) 0.034(2) 0.0030(18) 0.023(3) 0.004(3)
C23 0.051(2) 0.036(2) 0.037(2) -0.0027(17) 0.0021(18) 0.0075(18)
C24 0.0367(19) 0.0302(19) 0.0340(19) -0.0017(15) 0.0030(15) -0.0004(15)
C25 0.0351(19) 0.0304(18) 0.0292(18) -0.0066(14) 0.0035(14) -0.0043(15)
C26 0.048(2) 0.048(2) 0.036(2) -0.0090(18) 0.0059(17) -0.0217(19)
C27 0.078(3) 0.041(2) 0.040(2) -0.0136(19) 0.023(2) -0.029(2)
C28 0.0375(19) 0.0313(19) 0.0286(18) -0.0064(15) 0.0011(15) -0.0009(15)
C29 0.041(2) 0.042(2) 0.040(2) 0.0013(18) 0.0111(17) -0.0014(17)
C30 0.074(3) 0.043(2) 0.042(2) 0.005(2) 0.026(2) 0.003(2)
C31 0.076(3) 0.050(3) 0.046(3) -0.014(2) -0.026(2) 0.010(3)
C32 0.047(2) 0.042(2) 0.047(2) -0.0091(19) -0.0128(19) -0.0018(18)
C33 0.158(7) 0.052(3) 0.028(2) 0.005(2) 0.003(3) 0.032(4)
C34 0.111(5) 0.044(3) 0.024(2) 0.0077(18) 0.001(2) 0.016(3)
C35 0.078(3) 0.067(3) 0.029(2) 0.010(2) 0.000(2) 0.015(3)
C36 0.065(3) 0.051(3) 0.029(2) 0.0076(18) -0.0007(19) -0.004(2)
C37 0.065(3) 0.034(2) 0.0277(19) 0.0094(16) -0.0005(18) -0.0032(19)
C38 0.070(3) 0.039(2) 0.037(2) 0.0036(18) 0.000(2) -0.006(2)
C39 0.096(4) 0.046(3) 0.034(2) 0.0027(19) -0.003(2) -0.012(3)
C40 0.061(3) 0.033(2) 0.032(2) 0.0088(16) -0.0034(18) -0.0057(18)
N5 0.0322(17) 0.049(2) 0.049(2) -0.0173(17) 0.0015(15) -0.0020(15)
N6 0.0401(18) 0.0363(18) 0.0474(19) -0.0096(15) 0.0040(15) -0.0128(14)
N7 0.0285(15) 0.0307(16) 0.0368(16) -0.0004(13) 0.0003(12) -0.0039(12)
N8 0.0305(15) 0.0357(17) 0.0345(16) -0.0044(13) -0.0001(12) -0.0104(13)
C41 0.046(2) 0.040(2) 0.049(2) -0.0127(19) -0.0114(19) 0.0058(18)
C42 0.046(2) 0.031(2) 0.044(2) -0.0063(17) -0.0040(18) 0.0020(17)
C43 0.039(2) 0.0307(19) 0.0325(19) -0.0086(15) 0.0010(15) -0.0017(15)
C44 0.0361(19) 0.036(2) 0.0346(19) -0.0065(16) 0.0037(15) -0.0052(16)
C45 0.039(2) 0.048(2) 0.038(2) -0.0120(18) 0.0039(17) -0.0062(18)
C46 0.042(2) 0.0257(18) 0.0311(18) -0.0049(14) 0.0046(15) -0.0047(15)
C47 0.045(2) 0.0298(19) 0.039(2) -0.0014(16) 0.0046(17) -0.0029(16)
C48 0.052(2) 0.031(2) 0.045(2) -0.0041(17) 0.0113(19) -0.0125(18)
C49 0.041(2) 0.043(2) 0.039(2) -0.0060(17) -0.0008(17) -0.0098(17)
C50 0.038(2) 0.038(2) 0.035(2) -0.0040(16) 0.0015(16) -0.0045(16)
C51 0.038(2) 0.050(2) 0.053(3) -0.014(2) 0.0046(18) -0.0206(19)
C52 0.0257(18) 0.046(2) 0.047(2) -0.0087(18) 0.0032(16) -0.0145(16)
C53 0.034(2) 0.036(2) 0.052(2) 0.0024(18) 0.0016(17) -0.0055(16)
C54 0.0323(19) 0.044(2) 0.039(2) -0.0020(17) 0.0008(16) -0.0065(16)
C55 0.0223(16) 0.037(2) 0.044(2) -0.0007(17) 0.0006(15) -0.0080(14)
C56 0.035(2) 0.043(2) 0.045(2) 0.0023(18) -0.0047(17) -0.0114(17)
C57 0.039(2) 0.054(3) 0.040(2) -0.0013(19) -0.0028(17) -0.0149(19)
C58 0.0262(17) 0.038(2) 0.043(2) 0.0007(17) 0.0002(15) -0.0047(15)
C59 0.0342(19) 0.036(2) 0.036(2) 0.0020(16) 0.0055(15) -0.0076(16)
C60 0.0358(19) 0.038(2) 0.0319(19) 0.0032(16) -0.0009(15) -0.0090(16)
C61 0.0327(18) 0.0281(18) 0.0328(18) -0.0003(14) 0.0043(14) -0.0073(14)
C62 0.0307(18) 0.0308(19) 0.0343(19) 0.0030(15) 0.0018(14) -0.0049(14)
C63 0.0312(18) 0.0318(19) 0.0333(18) 0.0025(15) -0.0015(14) -0.0041(15)
C64 0.0323(18) 0.0327(19) 0.0298(18) -0.0019(15) 0.0022(14) -0.0079(15)
C65 0.0347(19) 0.035(2) 0.0291(18) 0.0006(15) 0.0034(14) -0.0088(15)
C66 0.0345(19) 0.035(2) 0.0313(18) 0.0009(15) 0.0004(15) -0.0065(15)
C67 0.037(2) 0.038(2) 0.0345(19) 0.0026(16) 0.0008(15) -0.0154(16)
C68 0.0347(19) 0.035(2) 0.0326(19) 0.0043(15) -0.0012(15) -0.0076(15)
C69 0.0283(18) 0.045(2) 0.040(2) -0.0046(17) -0.0007(15) -0.0141(16)
C70 0.0258(17) 0.044(2) 0.037(2) -0.0024(17) 0.0021(14) -0.0133(16)
C71 0.0273(18) 0.048(2) 0.037(2) -0.0029(17) 0.0004(15) -0.0121(16)
C72 0.0264(18) 0.046(2) 0.047(2) -0.0038(18) 0.0009(16) -0.0087(16)
C73 0.0243(18) 0.058(3) 0.046(2) -0.015(2) 0.0036(16) -0.0070(17)
C74 0.032(2) 0.065(3) 0.038(2) -0.008(2) 0.0004(16) -0.0111(19)
C75 0.0302(19) 0.055(3) 0.040(2) 0.0000(19) 0.0005(16) -0.0116(17)
C76 0.030(2) 0.068(3) 0.057(3) -0.023(2) 0.0016(18) -0.0047(19)
P1 0.0339(5) 0.0385(6) 0.0420(6) -0.0035(4) -0.0014(4) -0.0057(4)
F1 0.0513(15) 0.0627(18) 0.0622(17) -0.0136(14) 0.0014(13) 0.0102(13)
F2 0.079(2) 0.0534(16) 0.0558(16) -0.0136(13) -0.0176(14) 0.0017(14)
F3 0.0436(14) 0.0500(15) 0.082(2) -0.0095(14) -0.0052(13) 0.0005(12)
F4 0.0580(17) 0.0516(17) 0.092(2) 0.0054(15) 0.0017(15) -0.0173(13)
F5 0.0490(16) 0.080(2) 0.093(2) 0.0268(18) -0.0045(15) -0.0238(15)
F6 0.079(2) 0.087(2) 0.0492(16) -0.0157(15) -0.0144(15) 0.0062(17)
P2 0.0505(6) 0.0473(6) 0.0345(5) 0.0063(4) 0.0045(4) -0.0013(5)
F7 0.0549(14) 0.0428(13) 0.0424(13) 0.0002(10) -0.0029(11) -0.0080(11)
F8 0.080(2) 0.0493(15) 0.0511(15) 0.0118(12) -0.0179(14) -0.0156(14)
F9 0.0486(17) 0.111(3) 0.116(3) 0.075(3) 0.0102(18) -0.0043(18)
F10 0.181(4) 0.081(2) 0.0403(16) -0.0136(16) -0.020(2) 0.054(3)
F11 0.121(3) 0.095(3) 0.0550(19) 0.0231(18) 0.0269(19) 0.060(2)
F12 0.077(2) 0.0497(17) 0.114(3) 0.0125(18) -0.013(2) -0.0266(16)
P3 0.0777(9) 0.0483(7) 0.0419(6) 0.0040(5) 0.0005(6) -0.0157(6)
F13 0.0631(19) 0.082(2) 0.086(2) 0.0129(19) 0.0001(17) -0.0148(17)
F14 0.080(2) 0.109(3) 0.0532(17) -0.0138(17) 0.0097(15) -0.043(2)
F15 0.093(2) 0.0578(19) 0.089(2) 0.0147(17) -0.0366(19) -0.0269(17)
F16 0.099(3) 0.068(2) 0.072(2) 0.0013(17) -0.0160(19) 0.0029(18)
F17 0.152(4) 0.100(3) 0.0521(19) -0.0015(19) 0.017(2) 0.039(3)
F18 0.108(3) 0.059(2) 0.129(3) 0.012(2) 0.050(3) -0.024(2)
P4 0.0431(6) 0.0834(10) 0.0451(6) -0.0063(6) 0.0002(5) -0.0110(6)
F19 0.067(2) 0.095(3) 0.0644(19) -0.0014(18) -0.0093(15) 0.0020(18)
F20 0.076(2) 0.096(3) 0.0654(19) -0.0016(17) -0.0110(16) -0.0430(19)
F21 0.0542(17) 0.074(2) 0.089(2) -0.0070(17) 0.0115(16) -0.0206(15)
F22 0.0628(19) 0.103(3) 0.0623(19) 0.0121(18) 0.0047(15) -0.0141(18)
F23 0.094(3) 0.090(3) 0.083(2) -0.028(2) -0.012(2) 0.009(2)
F24 0.0617(19) 0.099(3) 0.077(2) 0.0088(19) 0.0121(16) -0.0134(18)
P5 0.0358(5) 0.0395(6) 0.0508(6) 0.0072(5) 0.0032(4) -0.0016(4)
F25 0.0368(13) 0.081(2) 0.0565(16) 0.0125(14) 0.0069(11) 0.0043(13)
F26 0.0598(16) 0.0518(16) 0.0591(16) 0.0067(13) 0.0207(13) -0.0075(13)
F27 0.0618(17) 0.0427(15) 0.082(2) -0.0026(14) -0.0114(15) -0.0011(12)
F28 0.084(2) 0.0573(18) 0.0600(18) -0.0105(14) 0.0094(15) -0.0037(15)
F29 0.0410(15) 0.080(2) 0.097(2) -0.0109(18) -0.0088(15) -0.0035(14)
F30 0.072(2) 0.074(2) 0.0656(19) 0.0316(16) -0.0106(15) -0.0192(16)
P6 0.0767(8) 0.0348(6) 0.0289(5) 0.0020(4) 0.0020(5) -0.0241(5)
F31 0.0637(15) 0.0365(12) 0.0407(13) 0.0036(10) -0.0094(11) -0.0172(11)
F32 0.0608(16) 0.0666(18) 0.0394(13) 0.0151(12) -0.0045(12) -0.0088(13)
F33 0.071(2) 0.080(2) 0.0665(19) 0.0254(17) 0.0290(16) 0.0008(17)
F34 0.100(3) 0.141(3) 0.0538(17) 0.047(2) -0.0310(17) -0.090(3)
F35 0.202(5) 0.0391(16) 0.0493(17) 0.0040(13) 0.023(2) 0.020(2)
F36 0.300(7) 0.059(2) 0.0317(15) 0.0044(14) -0.027(2) -0.084(3)
P7 0.041(2) 0.043(2) 0.060(2) -0.0002(17) -0.0008(17) -0.0140(16)
F37 0.098(6) 0.077(5) 0.077(4) -0.016(4) 0.017(4) -0.032(4)
F38 0.077(5) 0.083(5) 0.124(7) -0.006(5) -0.032(4) -0.014(4)
F39 0.077(5) 0.040(3) 0.083(5) 0.001(3) 0.013(4) -0.023(3)
F40 0.102(6) 0.071(5) 0.087(5) -0.011(4) 0.023(4) -0.011(4)
F41 0.077(4) 0.068(4) 0.084(5) -0.009(4) -0.039(4) 0.002(3)
F42 0.070(4) 0.048(3) 0.071(4) -0.005(3) -0.005(3) -0.020(3)
P7A 0.064(3) 0.071(3) 0.139(4) 0.044(3) -0.046(3) -0.028(2)
F37A 0.078(4) 0.092(5) 0.106(6) -0.012(4) -0.042(3) 0.003(3)
F38A 0.194(9) 0.158(7) 0.167(8) 0.020(6) -0.072(7) -0.103(7)
F39A 0.054(4) 0.161(7) 0.207(8) 0.108(6) -0.008(4) -0.004(4)
F40A 0.077(4) 0.132(6) 0.188(9) 0.093(6) -0.021(4) -0.036(4)
F41A 0.094(6) 0.130(7) 0.242(10) -0.043(7) 0.017(6) -0.030(5)
F42A 0.130(7) 0.104(6) 0.136(6) 0.046(5) -0.046(5) 0.009(5)
N1S 0.056(2) 0.085(3) 0.049(3) -0.002(2) 0.0020(19) -0.026(2)
C1S 0.043(2) 0.069(3) 0.050(3) -0.012(2) 0.005(2) -0.012(2)
C2S 0.068(4) 0.109(5) 0.059(3) 0.011(3) 0.006(3) -0.016(3)
N2S 0.057(2) 0.067(3) 0.054(2) 0.003(2) -0.0006(19) -0.017(2)
C3S 0.043(2) 0.061(3) 0.040(2) -0.001(2) 0.0007(18) -0.008(2)
C4S 0.060(3) 0.070(3) 0.059(3) 0.011(3) -0.005(2) -0.017(3)
N3S 0.075(3) 0.042(2) 0.045(2) 0.0000(17) 0.0038(19) 0.0029(19)
C5S 0.050(2) 0.048(3) 0.036(2) -0.0019(19) 0.0066(18) -0.003(2)
C6S 0.060(3) 0.044(2) 0.049(3) 0.006(2) 0.003(2) -0.004(2)
N4S 0.047(3) 0.124(5) 0.085(4) -0.044(3) 0.009(2) -0.024(3)
C7S 0.062(4) 0.096(5) 0.058(3) -0.012(3) 0.010(3) -0.029(3)
C8S 0.074(4) 0.084(4) 0.068(4) 0.000(3) 0.001(3) -0.011(3)
N5S 0.061(3) 0.068(3) 0.061(3) 0.013(2) -0.002(2) -0.005(2)
C9S 0.062(3) 0.049(3) 0.039(2) 0.008(2) -0.003(2) 0.007(2)
C10S 0.075(4) 0.058(3) 0.057(3) 0.001(2) -0.002(3) -0.011(3)
N6S 0.045(2) 0.043(2) 0.059(2) -0.0081(17) -0.0013(17) -0.0110(16)
C11S 0.049(3) 0.039(2) 0.048(2) -0.0088(19) -0.0006(19) -0.0034(18)
C12S 0.044(3) 0.064(3) 0.076(4) -0.018(3) -0.002(2) -0.001(2)

loop_
_atom_type_symbol
_atom_type_description
_atom_type_scat_dispersion_real
_atom_type_scat_dispersion_imag
_atom_type_scat_source
C C 0.0181 0.0091 'International Tables Vol C Tables 4.2.6.8 and 6.1.1.4'
H H 0.0000 0.0000 'International Tables Vol C Tables 4.2.6.8 and 6.1.1.4'
F F 0.0727 0.0534 'International Tables Vol C Tables 4.2.6.8 and 6.1.1.4'
N N 0.0311 0.0180 'International Tables Vol C Tables 4.2.6.8 and 6.1.1.4'
P P 0.2955 0.4335 'International Tables Vol C Tables 4.2.6.8 and 6.1.1.4'

loop_
_geom_angle_atom_site_label_1
_geom_angle_atom_site_label_2
_geom_angle_atom_site_label_3
_geom_angle
C1 N1 C40 116.7(3)
C12 N1 C1 123.6(3)
C12 N1 C40 119.3(3)
C6 N2 C15 117.0(3)
C7 N2 C6 123.1(3)
C7 N2 C15 119.7(3)
C23 N3 C22 118.8(4)
C27 N3 C22 119.6(4)
C27 N3 C23 121.2(4)
C30 N4 C31 120.1(4)
C30 N4 C33 120.7(5)
C31 N4 C33 118.9(5)
N1 C1 H1 120.0
N1 C1 C2 119.9(4)
C2 C1 H1 120.0
C1 C2 C3 121.8(4)
C1 C2 C13 117.6(4)
C13 C2 C3 120.5(3)
C2 C3 H3 120.0
C4 C3 C2 120.1(3)
C4 C3 H3 120.0
C3 C4 H4 119.8
C3 C4 C5 120.4(4)
C5 C4 H4 119.8
C6 C5 C4 122.2(4)
C6 C5 C14 117.5(3)
C14 C5 C4 120.2(3)
N2 C6 C5 120.6(3)
N2 C6 H6 119.7
C5 C6 H6 119.7
N2 C7 H7 120.0
N2 C7 C8 119.9(3)
C8 C7 H7 120.0
C7 C8 C9 121.7(4)
C7 C8 C14 118.1(3)
C14 C8 C9 120.2(3)
C8 C9 H9 120.0
C10 C9 C8 120.0(4)
C10 C9 H9 120.0
C9 C10 H10 119.7
C9 C10 C11 120.6(4)
C11 C10 H10 119.7
C12 C11 C10 123.0(4)
C12 C11 C13 117.2(4)
C13 C11 C10 119.7(3)
N1 C12 C11 120.3(4)
N1 C12 H12 119.8
C11 C12 H12 119.8
C2 C13 C11 121.1(3)
C2 C13 C14 119.3(3)
C14 C13 C11 119.5(4)
C8 C14 C5 120.7(3)
C8 C14 C13 119.9(3)
C13 C14 C5 119.3(3)
N2 C15 H15A 110.1
N2 C15 H15B 110.1
N2 C15 C16 108.1(3)
H15A C15 H15B 108.4
C16 C15 H15A 110.1
C16 C15 H15B 110.1
C17 C16 C15 120.1(4)
C17 C16 C21 119.8(4)
C21 C16 C15 120.1(4)
C16 C17 H17 120.1
C16 C17 C18 119.9(4)
C18 C17 H17 120.1
C17 C18 H18 119.7
C19 C18 C17 120.7(4)
C19 C18 H18 119.7
C18 C19 C20 119.3(4)
C18 C19 C22 120.1(5)
C20 C19 C22 120.5(5)
C19 C20 H20 119.8
C21 C20 C19 120.3(4)
C21 C20 H20 119.8
C16 C21 C20 119.9(4)
C16 C21 H21 120.0
C20 C21 H21 120.0
N3 C22 C19 107.7(3)
N3 C22 H22A 110.2
N3 C22 H22B 110.2
C19 C22 H22A 110.2
C19 C22 H22B 110.2
H22A C22 H22B 108.5
N3 C23 H23 119.7
N3 C23 C24 120.6(4)
C24 C23 H23 119.7
C23 C24 H24 119.9
C23 C24 C25 120.3(4)
C25 C24 H24 119.9
C24 C25 C26 116.9(4)
C24 C25 C28 121.6(3)
C26 C25 C28 121.4(4)
C25 C26 H26 119.9
C27 C26 C25 120.3(4)
C27 C26 H26 119.9
N3 C27 C26 120.5(4)
N3 C27 H27 119.7
C26 C27 H27 119.7
C29 C28 C25 121.9(4)
C29 C28 C32 116.4(4)
C32 C28 C25 121.6(4)
C28 C29 H29 119.9
C30 C29 C28 120.2(4)
C30 C29 H29 119.9
N4 C30 C29 121.3(5)
N4 C30 H30 119.4
C29 C30 H30 119.4
N4 C31 H31 119.5
N4 C31 C32 120.9(5)
C32 C31 H31 119.5
C28 C32 H32 119.5
C31 C32 C28 121.0(5)
C31 C32 H32 119.5
N4 C33 H33A 110.0
N4 C33 H33B 110.0
N4 C33 C34 108.7(4)
H33A C33 H33B 108.3
C34 C33 H33A 110.0
C34 C33 H33B 110.0
C35 C34 C33 120.3(6)
C39 C34 C33 120.5(6)
C39 C34 C35 119.1(5)
C34 C35 H35 119.8
C34 C35 C36 120.3(5)
C36 C35 H35 119.8
C35 C36 H36 120.0
C37 C36 C35 119.9(5)
C37 C36 H36 120.0
C36 C37 C38 120.3(4)
C36 C37 C40 120.3(4)
C38 C37 C40 119.3(4)
C37 C38 H38 120.4
C37 C38 C39 119.2(5)
C39 C38 H38 120.4
C34 C39 C38 120.9(5)
C34 C39 H39 119.6
C38 C39 H39 119.6
N1 C40 H40A 110.2
N1 C40 H40B 110.2
C37 C40 N1 107.4(3)
C37 C40 H40A 110.2
C37 C40 H40B 110.2
H40A C40 H40B 108.5
C41 N5 C76 120.1(4)
C45 N5 C41 119.3(4)
C45 N5 C76 120.2(4)
C48 N6 C49 120.0(4)
C48 N6 C51 120.2(4)
C49 N6 C51 119.0(4)
C59 N7 C58 120.2(3)
C59 N7 C63 121.0(3)
C63 N7 C58 118.6(3)
C66 N8 C69 119.1(3)
C67 N8 C66 120.5(3)
C67 N8 C69 120.1(3)
N5 C41 H41 119.2
N5 C41 C42 121.5(4)
C42 C41 H41 119.2
C41 C42 H42 119.5
C41 C42 C43 121.0(4)
C43 C42 H42 119.5
C42 C43 C44 115.1(4)
C42 C43 C46 123.1(4)
C44 C43 C46 121.7(4)
C43 C44 H44 119.5
C45 C44 C43 121.0(4)
C45 C44 H44 119.5
N5 C45 C44 122.0(4)
N5 C45 H45 119.0
C44 C45 H45 119.0
C47 C46 C43 122.7(4)
C50 C46 C43 122.5(4)
C50 C46 C47 114.8(4)
C46 C47 H47 119.8
C48 C47 C46 120.5(4)
C48 C47 H47 119.8
N6 C48 C47 121.8(4)
N6 C48 H48 119.1
C47 C48 H48 119.1
N6 C49 H49 119.7
C50 C49 N6 120.5(4)
C50 C49 H49 119.7
C46 C50 H50 119.1
C49 C50 C46 121.8(4)
C49 C50 H50 119.1
N6 C51 H51A 110.2
N6 C51 H51B 110.2
N6 C51 C52 107.4(3)
H51A C51 H51B 108.5
C52 C51 H51A 110.2
C52 C51 H51B 110.2
C53 C52 C51 120.6(4)
C57 C52 C51 120.1(4)
C57 C52 C53 119.2(4)
C52 C53 H53 119.7
C54 C53 C52 120.6(4)
C54 C53 H53 119.7
C53 C54 H54 120.0
C55 C54 C53 120.0(4)
C55 C54 H54 120.0
C54 C55 C56 119.6(4)
C54 C55 C58 120.1(4)
C56 C55 C58 120.3(4)
C55 C56 H56 119.9
C55 C56 C57 120.2(4)
C57 C56 H56 119.9
C52 C57 C56 120.3(4)
C52 C57 H57 119.8
C56 C57 H57 119.8
N7 C58 C55 109.4(3)
N7 C58 H58A 109.8
N7 C58 H58B 109.8
C55 C58 H58A 109.8
C55 C58 H58B 109.8
H58A C58 H58B 108.2
N7 C59 H59 119.8
N7 C59 C60 120.5(3)
C60 C59 H59 119.8
C59 C60 H60 120.0
C59 C60 C61 119.9(4)
C61 C60 H60 120.0
C60 C61 C64 121.3(3)
C62 C61 C60 118.4(3)
C62 C61 C64 120.0(3)
C61 C62 H62 120.3
C63 C62 C61 119.4(3)
C63 C62 H62 120.3
N7 C63 C62 120.5(3)
N7 C63 H63 119.7
C62 C63 H63 119.7
C65 C64 C61 120.7(3)
C65 C64 C68 118.6(3)
C68 C64 C61 120.5(3)
C64 C65 H65 120.3
C66 C65 C64 119.4(3)
C66 C65 H65 120.3
N8 C66 C65 120.9(4)
N8 C66 H66 119.6
C65 C66 H66 119.6
N8 C67 H67 119.5
N8 C67 C68 121.0(3)
C68 C67 H67 119.5
C64 C68 H68 120.4
C67 C68 C64 119.2(4)
C67 C68 H68 120.4
N8 C69 H69A 110.1
N8 C69 H69B 110.1
N8 C69 C70 108.1(3)
H69A C69 H69B 108.4
C70 C69 H69A 110.1
C70 C69 H69B 110.1
C71 C70 C69 120.1(4)
C71 C70 C75 120.0(4)
C75 C70 C69 119.9(4)
C70 C71 H71 119.8
C70 C71 C72 120.4(4)
C72 C71 H71 119.8
C71 C72 H72 119.8
C73 C72 C71 120.3(4)
C73 C72 H72 119.8
C72 C73 C74 119.4(4)
C72 C73 C76 120.7(4)
C74 C73 C76 119.9(4)
C73 C74 H74 119.7
C73 C74 C75 120.6(4)
C75 C74 H74 119.7
C70 C75 H75 120.4
C74 C75 C70 119.3(4)
C74 C75 H75 120.4
N5 C76 C73 109.2(3)
N5 C76 H76A 109.8
N5 C76 H76B 109.8
C73 C76 H76A 109.8
C73 C76 H76B 109.8
H76A C76 H76B 108.3
F2 P1 F1 89.14(16)
F2 P1 F3 90.64(17)
F2 P1 F4 89.22(19)
F2 P1 F5 89.00(19)
F3 P1 F1 179.77(19)
F3 P1 F5 89.35(17)
F4 P1 F1 90.40(17)
F4 P1 F3 89.67(17)
F4 P1 F5 178.0(2)
F5 P1 F1 90.57(18)
F6 P1 F1 90.59(17)
F6 P1 F2 179.7(2)
F6 P1 F3 89.63(17)
F6 P1 F4 90.8(2)
F6 P1 F5 90.9(2)
F7 P2 F9 86.48(17)
F8 P2 F7 89.65(15)
F8 P2 F9 87.0(2)
F10 P2 F7 87.60(17)
F10 P2 F8 177.10(19)
F10 P2 F9 91.9(3)
F11 P2 F7 178.7(2)
F11 P2 F8 90.98(19)
F11 P2 F9 92.4(2)
F11 P2 F10 91.8(2)
F12 P2 F7 90.37(17)
F12 P2 F8 88.86(19)
F12 P2 F9 174.8(2)
F12 P2 F10 92.1(3)
F12 P2 F11 90.8(2)
F13 P3 F14 88.8(2)
F13 P3 F15 89.54(19)
F14 P3 F15 88.1(2)
F16 P3 F13 176.5(2)
F16 P3 F14 87.9(2)
F16 P3 F15 89.2(2)
F17 P3 F13 93.8(2)
F17 P3 F14 176.5(3)
F17 P3 F15 89.6(3)
F17 P3 F16 89.5(2)
F17 P3 F18 93.5(3)
F18 P3 F13 90.0(2)
F18 P3 F14 88.8(2)
F18 P3 F15 176.9(2)
F18 P3 F16 91.1(2)
F19 P4 F21 90.8(2)
F19 P4 F22 88.9(2)
F19 P4 F24 178.5(2)
F20 P4 F19 90.7(2)
F20 P4 F21 90.84(19)
F20 P4 F22 86.4(2)
F20 P4 F24 90.8(2)
F21 P4 F22 177.2(2)
F21 P4 F24 89.27(19)
F23 P4 F19 88.4(2)
F23 P4 F20 176.2(2)
F23 P4 F21 92.9(2)
F23 P4 F22 89.9(2)
F23 P4 F24 90.1(2)
F24 P4 F22 91.07(18)
F26 P5 F25 89.44(16)
F27 P5 F25 89.69(17)
F27 P5 F26 89.63(17)
F28 P5 F25 89.98(18)
F28 P5 F26 88.96(17)
F28 P5 F27 178.55(18)
F29 P5 F25 179.4(2)
F29 P5 F26 90.25(18)
F29 P5 F27 89.78(17)
F29 P5 F28 90.53(19)
F30 P5 F25 90.28(17)
F30 P5 F26 178.52(19)
F30 P5 F27 91.82(19)
F30 P5 F28 89.59(19)
F30 P5 F29 90.04(19)
F31 P6 F34 88.27(16)
F32 P6 F31 90.57(15)
F32 P6 F33 88.63(17)
F32 P6 F34 88.9(2)
F32 P6 F36 89.1(2)
F33 P6 F31 90.36(18)
F33 P6 F34 177.2(2)
F33 P6 F36 91.7(2)
F35 P6 F31 88.20(18)
F35 P6 F32 178.62(17)
F35 P6 F33 92.0(2)
F35 P6 F34 90.4(2)
F35 P6 F36 92.1(2)
F36 P6 F31 177.9(2)
F36 P6 F34 89.7(2)
F37 P7 F39 89.0(5)
F37 P7 F41 87.9(5)
F38 P7 F37 89.6(6)
F38 P7 F39 92.0(5)
F38 P7 F40 91.1(6)
F38 P7 F41 174.6(6)
F38 P7 F42 91.4(5)
F40 P7 F37 178.8(6)
F40 P7 F39 91.9(5)
F40 P7 F41 91.4(6)
F40 P7 F42 89.9(5)
F41 P7 F39 92.7(5)
F42 P7 F37 89.1(5)
F42 P7 F39 176.1(6)
F42 P7 F41 83.8(5)
F38A P7A F37A 87.9(6)
F38A P7A F39A 86.9(7)
F39A P7A F37A 87.1(5)
F40A P7A F37A 172.6(7)
F40A P7A F38A 99.1(7)
F40A P7A F39A 90.9(5)
F41A P7A F37A 89.0(6)
F41A P7A F38A 175.8(8)
F41A P7A F39A 95.7(8)
F41A P7A F40A 84.1(6)
F42A P7A F37A 94.0(6)
F42A P7A F38A 87.4(7)
F42A P7A F39A 174.2(8)
F42A P7A F40A 88.6(6)
F42A P7A F41A 90.0(7)
N1S C1S C2S 177.4(6)
C1S C2S H2SA 109.5
C1S C2S H2SB 109.5
C1S C2S H2SC 109.5
H2SA C2S H2SB 109.5
H2SA C2S H2SC 109.5
H2SB C2S H2SC 109.5
N2S C3S C4S 177.2(6)
C3S C4S H4SA 109.5
C3S C4S H4SB 109.5
C3S C4S H4SC 109.5
H4SA C4S H4SB 109.5
H4SA C4S H4SC 109.5
H4SB C4S H4SC 109.5
N3S C5S C6S 178.8(5)
C5S C6S H6SA 109.5
C5S C6S H6SB 109.5
C5S C6S H6SC 109.5
H6SA C6S H6SB 109.5
H6SA C6S H6SC 109.5
H6SB C6S H6SC 109.5
N4S C7S C8S 179.5(8)
C7S C8S H8SA 109.5
C7S C8S H8SB 109.5
C7S C8S H8SC 109.5
H8SA C8S H8SB 109.5
H8SA C8S H8SC 109.5
H8SB C8S H8SC 109.5
N5S C9S C10S 178.7(6)
C9S C10S H10A 109.5
C9S C10S H10B 109.5
C9S C10S H10C 109.5
H10A C10S H10B 109.5
H10A C10S H10C 109.5
H10B C10S H10C 109.5
N6S C11S C12S 179.6(5)
C11S C12S H12A 109.5
C11S C12S H12B 109.5
C11S C12S H12C 109.5
H12A C12S H12B 109.5
H12A C12S H12C 109.5
H12B C12S H12C 109.5

loop_
_geom_bond_atom_site_label_1
_geom_bond_atom_site_label_2
_geom_bond_distance
N1 C1 1.350(5)
N1 C12 1.336(6)
N1 C40 1.520(5)
N2 C6 1.346(5)
N2 C7 1.345(5)
N2 C15 1.500(5)
N3 C22 1.511(5)
N3 C23 1.350(6)
N3 C27 1.324(7)
N4 C30 1.331(7)
N4 C31 1.353(8)
N4 C33 1.496(6)
C1 H1 0.9500
C1 C2 1.394(5)
C2 C3 1.441(6)
C2 C13 1.411(5)
C3 H3 0.9500
C3 C4 1.350(6)
C4 H4 0.9500
C4 C5 1.435(5)
C5 C6 1.385(5)
C5 C14 1.420(5)
C6 H6 0.9500
C7 H7 0.9500
C7 C8 1.396(5)
C8 C9 1.445(5)
C8 C14 1.404(5)
C9 H9 0.9500
C9 C10 1.355(6)
C10 H10 0.9500
C10 C11 1.445(6)
C11 C12 1.397(6)
C11 C13 1.418(5)
C12 H12 0.9500
C13 C14 1.413(5)
C15 H15A 0.9900
C15 H15B 0.9900
C15 C16 1.508(5)
C16 C17 1.382(6)
C16 C21 1.387(6)
C17 H17 0.9500
C17 C18 1.398(6)
C18 H18 0.9500
C18 C19 1.374(7)
C19 C20 1.393(7)
C19 C22 1.512(6)
C20 H20 0.9500
C20 C21 1.392(6)
C21 H21 0.9500
C22 H22A 0.9900
C22 H22B 0.9900
C23 H23 0.9500
C23 C24 1.371(6)
C24 H24 0.9500
C24 C25 1.399(5)
C25 C26 1.401(6)
C25 C28 1.462(5)
C26 H26 0.9500
C26 C27 1.386(7)
C27 H27 0.9500
C28 C29 1.400(6)
C28 C32 1.402(6)
C29 H29 0.9500
C29 C30 1.380(6)
C30 H30 0.9500
C31 H31 0.9500
C31 C32 1.357(7)
C32 H32 0.9500
C33 H33A 0.9900
C33 H33B 0.9900
C33 C34 1.508(7)
C34 C35 1.390(9)
C34 C39 1.382(9)
C35 H35 0.9500
C35 C36 1.397(7)
C36 H36 0.9500
C36 C37 1.377(7)
C37 C38 1.389(7)
C37 C40 1.512(6)
C38 H38 0.9500
C38 C39 1.399(7)
C39 H39 0.9500
C40 H40A 0.9900
C40 H40B 0.9900
N5 C41 1.359(6)
N5 C45 1.351(6)
N5 C76 1.495(5)
N6 C48 1.333(6)
N6 C49 1.363(6)
N6 C51 1.483(5)
N7 C58 1.498(5)
N7 C59 1.339(5)
N7 C63 1.350(5)
N8 C66 1.352(5)
N8 C67 1.339(5)
N8 C69 1.497(5)
C41 H41 0.9500
C41 C42 1.362(6)
C42 H42 0.9500
C42 C43 1.422(6)
C43 C44 1.429(6)
C43 C46 1.431(6)
C44 H44 0.9500
C44 C45 1.352(6)
C45 H45 0.9500
C46 C47 1.426(6)
C46 C50 1.415(6)
C47 H47 0.9500
C47 C48 1.371(6)
C48 H48 0.9500
C49 H49 0.9500
C49 C50 1.360(6)
C50 H50 0.9500
C51 H51A 0.9900
C51 H51B 0.9900
C51 C52 1.513(6)
C52 C53 1.394(6)
C52 C57 1.383(7)
C53 H53 0.9500
C53 C54 1.392(6)
C54 H54 0.9500
C54 C55 1.384(6)
C55 C56 1.392(6)
C55 C58 1.509(6)
C56 H56 0.9500
C56 C57 1.396(6)
C57 H57 0.9500
C58 H58A 0.9900
C58 H58B 0.9900
C59 H59 0.9500
C59 C60 1.378(6)
C60 H60 0.9500
C60 C61 1.392(5)
C61 C62 1.391(5)
C61 C64 1.498(5)
C62 H62 0.9500
C62 C63 1.384(5)
C63 H63 0.9500
C64 C65 1.393(6)
C64 C68 1.395(5)
C65 H65 0.9500
C65 C66 1.374(5)
C66 H66 0.9500
C67 H67 0.9500
C67 C68 1.381(5)
C68 H68 0.9500
C69 H69A 0.9900
C69 H69B 0.9900
C69 C70 1.515(6)
C70 C71 1.374(6)
C70 C75 1.402(6)
C71 H71 0.9500
C71 C72 1.391(6)
C72 H72 0.9500
C72 C73 1.386(6)
C73 C74 1.391(7)
C73 C76 1.508(6)
C74 H74 0.9500
C74 C75 1.393(6)
C75 H75 0.9500
C76 H76A 0.9900
C76 H76B 0.9900
P1 F1 1.606(3)
P1 F2 1.588(3)
P1 F3 1.590(3)
P1 F4 1.589(3)
P1 F5 1.596(3)
P1 F6 1.586(3)
P2 F7 1.599(3)
P2 F8 1.595(3)
P2 F9 1.633(4)
P2 F10 1.583(3)
P2 F11 1.574(3)
P2 F12 1.573(3)
P3 F13 1.591(4)
P3 F14 1.606(3)
P3 F15 1.610(3)
P3 F16 1.587(4)
P3 F17 1.563(4)
P3 F18 1.576(4)
P4 F19 1.581(4)
P4 F20 1.577(4)
P4 F21 1.592(3)
P4 F22 1.622(3)
P4 F23 1.571(4)
P4 F24 1.599(4)
P5 F25 1.603(3)
P5 F26 1.602(3)
P5 F27 1.595(3)
P5 F28 1.591(3)
P5 F29 1.591(3)
P5 F30 1.587(3)
P6 F31 1.592(3)
P6 F32 1.584(3)
P6 F33 1.587(3)
P6 F34 1.616(3)
P6 F35 1.583(4)
P6 F36 1.589(3)
P7 F37 1.591(8)
P7 F38 1.569(9)
P7 F39 1.608(7)
P7 F40 1.576(8)
P7 F41 1.601(8)
P7 F42 1.579(7)
P7A F37A 1.590(8)
P7A F38A 1.581(10)
P7A F39A 1.581(9)
P7A F40A 1.568(9)
P7A F41A 1.567(10)
P7A F42A 1.553(9)
N1S C1S 1.121(7)
C1S C2S 1.447(8)
C2S H2SA 0.9800
C2S H2SB 0.9800
C2S H2SC 0.9800
N2S C3S 1.126(6)
C3S C4S 1.457(7)
C4S H4SA 0.9800
C4S H4SB 0.9800
C4S H4SC 0.9800
N3S C5S 1.131(6)
C5S C6S 1.446(7)
C6S H6SA 0.9800
C6S H6SB 0.9800
C6S H6SC 0.9800
N4S C7S 1.112(9)
C7S C8S 1.469(10)
C8S H8SA 0.9800
C8S H8SB 0.9800
C8S H8SC 0.9800
N5S C9S 1.137(7)
C9S C10S 1.458(8)
C10S H10A 0.9800
C10S H10B 0.9800
C10S H10C 0.9800
N6S C11S 1.125(6)
C11S C12S 1.471(7)
C12S H12A 0.9800
C12S H12B 0.9800
C12S H12C 0.9800

loop_
_geom_torsion_atom_site_label_1
_geom_torsion_atom_site_label_2
_geom_torsion_atom_site_label_3
_geom_torsion_atom_site_label_4
_geom_torsion
N1 C1 C2 C3 178.9(3)
N1 C1 C2 C13 0.8(5)
N2 C7 C8 C9 178.6(3)
N2 C7 C8 C14 0.2(5)
N2 C15 C16 C17 87.5(4)
N2 C15 C16 C21 -89.6(4)
N3 C23 C24 C25 1.0(6)
N4 C31 C32 C28 1.0(7)
N4 C33 C34 C35 85.0(7)
N4 C33 C34 C39 -92.1(7)
C1 N1 C12 C11 -3.3(6)
C1 N1 C40 C37 77.1(4)
C1 C2 C3 C4 -174.6(4)
C1 C2 C13 C11 -2.9(5)
C1 C2 C13 C14 174.0(3)
C2 C3 C4 C5 -0.4(5)
C2 C13 C14 C5 1.8(5)
C2 C13 C14 C8 -176.9(3)
C3 C2 C13 C11 179.0(3)
C3 C2 C13 C14 -4.1(5)
C3 C4 C5 C6 175.4(3)
C3 C4 C5 C14 -1.9(5)
C4 C5 C6 N2 -177.2(3)
C4 C5 C14 C8 179.8(3)
C4 C5 C14 C13 1.2(5)
C6 N2 C7 C8 2.4(5)
C6 N2 C15 C16 -79.0(4)
C6 C5 C14 C8 2.4(5)
C6 C5 C14 C13 -176.2(3)
C7 N2 C6 C5 -2.5(5)
C7 N2 C15 C16 95.1(4)
C7 C8 C9 C10 -176.5(4)
C7 C8 C14 C5 -2.6(5)
C7 C8 C14 C13 176.0(3)
C8 C9 C10 C11 0.9(6)
C9 C8 C14 C5 179.0(3)
C9 C8 C14 C13 -2.4(5)
C9 C10 C11 C12 174.2(4)
C9 C10 C11 C13 -3.2(6)
C10 C11 C12 N1 -176.4(3)
C10 C11 C13 C2 179.6(3)
C10 C11 C13 C14 2.7(5)
C11 C13 C14 C5 178.7(3)
C11 C13 C14 C8 0.1(5)
C12 N1 C1 C2 2.3(6)
C12 N1 C40 C37 -97.0(4)
C12 C11 C13 C2 2.0(5)
C12 C11 C13 C14 -174.9(3)
C13 C2 C3 C4 3.4(5)
C13 C11 C12 N1 1.0(5)
C14 C5 C6 N2 0.1(5)
C14 C8 C9 C10 1.9(5)
C15 N2 C6 C5 171.3(3)
C15 N2 C7 C8 -171.3(3)
C15 C16 C17 C18 -175.0(3)
C15 C16 C21 C20 174.8(3)
C16 C17 C18 C19 0.3(6)
C17 C16 C21 C20 -2.3(5)
C17 C18 C19 C20 -2.6(6)
C17 C18 C19 C22 174.0(4)
C18 C19 C20 C21 2.4(6)
C18 C19 C22 N3 -88.6(6)
C19 C20 C21 C16 0.1(6)
C20 C19 C22 N3 87.9(5)
C21 C16 C17 C18 2.1(6)
C22 N3 C23 C24 -169.7(4)
C22 N3 C27 C26 169.7(4)
C22 C19 C20 C21 -174.2(4)
C23 N3 C22 C19 87.4(5)
C23 N3 C27 C26 -2.8(6)
C23 C24 C25 C26 -4.5(5)
C23 C24 C25 C28 172.5(3)
C24 C25 C26 C27 4.5(6)
C24 C25 C28 C29 8.3(6)
C24 C25 C28 C32 -168.1(4)
C25 C26 C27 N3 -1.0(6)
C25 C28 C29 C30 -174.5(4)
C25 C28 C32 C31 174.2(4)
C26 C25 C28 C29 -174.9(4)
C26 C25 C28 C32 8.7(6)
C27 N3 C22 C19 -85.2(5)
C27 N3 C23 C24 2.8(6)
C28 C25 C26 C27 -172.5(4)
C28 C29 C30 N4 -0.4(7)
C29 C28 C32 C31 -2.4(6)
C30 N4 C31 C32 0.8(7)
C30 N4 C33 C34 -95.4(7)
C31 N4 C30 C29 -1.1(7)
C31 N4 C33 C34 78.0(7)
C32 C28 C29 C30 2.1(6)
C33 N4 C30 C29 172.3(4)
C33 N4 C31 C32 -172.7(4)
C33 C34 C35 C36 -174.7(4)
C33 C34 C39 C38 173.6(4)
C34 C35 C36 C37 1.9(7)
C35 C34 C39 C38 -3.5(7)
C35 C36 C37 C38 -5.0(6)
C35 C36 C37 C40 172.0(4)
C36 C37 C38 C39 3.8(6)
C36 C37 C40 N1 -85.0(5)
C37 C38 C39 C34 0.5(7)
C38 C37 C40 N1 92.0(4)
C39 C34 C35 C36 2.3(7)
C40 N1 C1 C2 -171.5(3)
C40 N1 C12 C11 170.4(3)
C40 C37 C38 C39 -173.2(4)
N5 C41 C42 C43 -0.9(6)
N6 C49 C50 C46 1.8(6)
N6 C51 C52 C53 82.6(5)
N6 C51 C52 C57 -94.8(5)
N7 C59 C60 C61 0.3(6)
N8 C67 C68 C64 0.9(6)
N8 C69 C70 C71 96.6(4)
N8 C69 C70 C75 -80.9(4)
C41 N5 C45 C44 -0.6(6)
C41 N5 C76 C73 85.7(5)
C41 C42 C43 C44 -0.8(5)
C41 C42 C43 C46 175.6(4)
C42 C43 C44 C45 1.8(5)
C42 C43 C46 C47 -2.9(6)
C42 C43 C46 C50 178.9(4)
C43 C44 C45 N5 -1.1(6)
C43 C46 C47 C48 -171.9(4)
C43 C46 C50 C49 171.4(4)
C44 C43 C46 C47 173.3(3)
C44 C43 C46 C50 -4.9(6)
C45 N5 C41 C42 1.6(6)
C45 N5 C76 C73 -86.5(5)
C46 C43 C44 C45 -174.7(4)
C46 C47 C48 N6 -0.8(6)
C47 C46 C50 C49 -7.0(5)
C48 N6 C49 C50 4.4(6)
C48 N6 C51 C52 -89.2(5)
C49 N6 C48 C47 -4.9(6)
C49 N6 C51 C52 80.8(5)
C50 C46 C47 C48 6.5(5)
C51 N6 C48 C47 165.0(4)
C51 N6 C49 C50 -165.6(4)
C51 C52 C53 C54 -176.3(4)
C51 C52 C57 C56 176.4(4)
C52 C53 C54 C55 -0.6(6)
C53 C52 C57 C56 -1.0(6)
C53 C54 C55 C56 0.1(6)
C53 C54 C55 C58 179.5(3)
C54 C55 C56 C57 0.0(6)
C54 C55 C58 N7 -77.9(4)
C55 C56 C57 C52 0.5(6)
C56 C55 C58 N7 101.6(4)
C57 C52 C53 C54 1.0(6)
C58 N7 C59 C60 -171.0(4)
C58 N7 C63 C62 171.1(3)
C58 C55 C56 C57 -179.4(3)
C59 N7 C58 C55 101.3(4)
C59 N7 C63 C62 -3.9(6)
C59 C60 C61 C62 -4.4(6)
C59 C60 C61 C64 170.8(4)
C60 C61 C62 C63 4.4(5)
C60 C61 C64 C65 -33.5(5)
C60 C61 C64 C68 151.8(4)
C61 C62 C63 N7 -0.4(6)
C61 C64 C65 C66 -170.2(3)
C61 C64 C68 C67 169.7(3)
C62 C61 C64 C65 141.6(4)
C62 C61 C64 C68 -33.0(5)
C63 N7 C58 C55 -73.8(4)
C63 N7 C59 C60 3.9(6)
C64 C61 C62 C63 -170.8(3)
C64 C65 C66 N8 0.2(6)
C65 C64 C68 C67 -5.1(6)
C66 N8 C67 C68 4.0(6)
C66 N8 C69 C70 -77.0(4)
C67 N8 C66 C65 -4.5(6)
C67 N8 C69 C70 97.0(4)
C68 C64 C65 C66 4.5(5)
C69 N8 C66 C65 169.5(3)
C69 N8 C67 C68 -170.0(3)
C69 C70 C71 C72 -175.6(3)
C69 C70 C75 C74 175.7(3)
C70 C71 C72 C73 0.2(6)
C71 C70 C75 C74 -1.9(5)
C71 C72 C73 C74 -2.5(6)
C71 C72 C73 C76 175.8(3)
C72 C73 C74 C75 2.6(6)
C72 C73 C76 N5 -90.7(5)
C73 C74 C75 C70 -0.4(6)
C74 C73 C76 N5 87.5(5)
C75 C70 C71 C72 2.0(5)
C76 N5 C41 C42 -170.7(4)
C76 N5 C45 C44 171.7(4)
C76 C73 C74 C75 -175.7(4)

loop_
_smtbx_masks_void_nr
_smtbx_masks_void_average_x
_smtbx_masks_void_average_y
_smtbx_masks_void_average_z
_smtbx_masks_void_volume
_smtbx_masks_void_count_electrons
1 0.500 0.500 0.000 199.7 41.9
